data_7229407
loop_
_publ_author_name
'Patra, Sajal Kumar'
'Sahu, Kasturi'
'Patra, Bratati'
'Sahoo, Dipak Kumar'
'Mondal, Sruti'
'Mukherjee, Payel'
'Biswal, Himansu S.'
'Kar, Sanjib'

_publ_section_title
;
 Synthesis of urea derivatives via reductive carbon dioxide fixation into
 contracted porphyrin analogues
;
_journal_name_full 'Green Chem.'
_journal_paper_doi 10.1039/C7GC02798B
_journal_year 2017
_chemical_formula_moiety 'C41 H21 N7 O'
_chemical_formula_sum 'C41 H21 N7 O'
_chemical_formula_weight 627.65
_space_group_crystal_system triclinic
_space_group_IT_number 2
_space_group_name_Hall '-P 1'
_space_group_name_H-M_alt 'P -1'
_symmetry_space_group_name_Hall '-P 1'
_symmetry_space_group_name_H-M 'P -1'
_atom_sites_solution_hydrogens geom
_atom_sites_solution_primary direct
_audit_creation_date 2017-09-11
_audit_creation_method
;
Olex2 1.2-beta
(compiled 2016.02.19 svn.r3266 for OlexSys, GUI svn.r5155)
;
_audit_update_record
;
2017-09-11 deposited with the CCDC.
2017-10-26 downloaded from the CCDC.
;
_cell_angle_alpha 115.061(4)
_cell_angle_beta 98.474(4)
_cell_angle_gamma 93.397(4)
_cell_formula_units_Z 2
_cell_length_a 7.7014(5)
_cell_length_b 15.7670(9)
_cell_length_c 17.5273(10)
_cell_measurement_reflns_used 3252
_cell_measurement_temperature 296.15(2)
_cell_measurement_theta_max 21.05
_cell_measurement_theta_min 2.59
_cell_volume 1889.2(2)
_computing_molecular_graphics 'Olex2 (Dolomanov et al., 2009)'
_computing_publication_material 'Olex2 (Dolomanov et al., 2009)'
_computing_structure_refinement 'ShelXL (Sheldrick, 2015)'
_computing_structure_solution 'ShelXT (Sheldrick, 2015)'
_diffrn_ambient_temperature 296.15(2)
_diffrn_detector 'Bruker APEX2 area detector'
_diffrn_detector_area_resol_mean 7.9
_diffrn_detector_type 'CCD area detector'
_diffrn_measured_fraction_theta_full 0.998
_diffrn_measured_fraction_theta_max 0.989
_diffrn_measurement_device 'three-circle diffractometer'
_diffrn_measurement_device_type 'Bruker SMART APEX2 area detector'
_diffrn_measurement_method '\w and \f scans'
_diffrn_radiation_monochromator 'mirror optics'
_diffrn_radiation_probe x-ray
_diffrn_radiation_type MoK\a
_diffrn_radiation_wavelength 0.71073
_diffrn_reflns_av_R_equivalents 0.0710
_diffrn_reflns_av_unetI/netI 0.0793
_diffrn_reflns_Laue_measured_fraction_full 0.998
_diffrn_reflns_Laue_measured_fraction_max 0.989
_diffrn_reflns_limit_h_max 9
_diffrn_reflns_limit_h_min -9
_diffrn_reflns_limit_k_max 19
_diffrn_reflns_limit_k_min -19
_diffrn_reflns_limit_l_max 21
_diffrn_reflns_limit_l_min -17
_diffrn_reflns_number 24915
_diffrn_reflns_point_group_measured_fraction_full 0.998
_diffrn_reflns_point_group_measured_fraction_max 0.989
_diffrn_reflns_theta_full 25.242
_diffrn_reflns_theta_max 25.844
_diffrn_reflns_theta_min 2.368
_diffrn_source 'microfocus sealed X-ray tube'
_diffrn_source_type 'Incoatec I\ms'
_diffrn_standards_number 0
_exptl_absorpt_coefficient_mu 0.069
_exptl_absorpt_correction_T_max 0.7453
_exptl_absorpt_correction_T_min 0.6501
_exptl_absorpt_correction_type multi-scan
_exptl_absorpt_process_details
;
SADABS-2014/5 (Bruker,2014/5) was used for absorption correction.
wR2(int) was 0.0800 before and 0.0640 after correction.
The Ratio of minimum to maximum transmission is 0.8723.
The \l/2 correction factor is 0.00150.
;
_exptl_crystal_colour red
_exptl_crystal_colour_primary red
_exptl_crystal_density_diffrn 1.103
_exptl_crystal_description needle
_exptl_crystal_F_000 648
_exptl_crystal_size_max 0.22
_exptl_crystal_size_mid 0.15
_exptl_crystal_size_min 0.12
_refine_diff_density_max 0.883
_refine_diff_density_min -0.504
_refine_diff_density_rms 0.057
_refine_ls_extinction_method none
_refine_ls_goodness_of_fit_ref 0.999
_refine_ls_hydrogen_treatment constr
_refine_ls_matrix_type full
_refine_ls_number_parameters 427
_refine_ls_number_reflns 7236
_refine_ls_number_restraints 0
_refine_ls_restrained_S_all 0.999
_refine_ls_R_factor_all 0.1474
_refine_ls_R_factor_gt 0.0874
_refine_ls_shift/su_max 0.000
_refine_ls_shift/su_mean 0.000
_refine_ls_structure_factor_coef Fsqd
_refine_ls_weighting_details 'w=1/[\s^2^(Fo^2^)+(0.1590P)^2^] where P=(Fo^2^+2Fc^2^)/3'
_refine_ls_weighting_scheme calc
_refine_ls_wR_factor_gt 0.2467
_refine_ls_wR_factor_ref 0.2769
_reflns_Friedel_coverage 0.000
_reflns_number_gt 3518
_reflns_number_total 7236
_reflns_threshold_expression 'I > 2\s(I)'
_cod_data_source_file c7gc02798b2.cif
_cod_data_source_block skar_sk_tcc_d_0m
_cod_database_code 7229407
_shelx_space_group_comment
;
The symmetry employed for this shelxl refinement is uniquely defined
by the following loop, which should always be used as a source of
symmetry information in preference to the above space-group names.
They are only intended as comments.
;
_shelx_estimated_absorpt_t_max 0.992
_shelx_estimated_absorpt_t_min 0.988
_olex2_refinement_description
;
1. Fixed Uiso
 At 1.2 times of:
  All C(H) groups, All N(H) groups
2.a Aromatic/amide H refined with riding coordinates:
 N004(H004), C00H(H00H), C00L(H00L), C00N(H00N), C00O(H00O), C00Q(H00Q),
 C00R(H00R), C00S(H00S), C00T(H00T), C00U(H00U), C00V(H00V), C00W(H00W),
 C00X(H00X), C00Y(H00Y), C013(H013), C014(H014), C015(H015), C016(H016),
 C018(H018), C01C(H01C), C01D(H01D)
;
_shelx_shelxl_version_number 2014/7
_olex2_submission_special_instructions 'No special instructions were received'

loop_
_space_group_symop_operation_xyz
'x, y, z'
'-x, -y, -z'

loop_
_atom_site_label
_atom_site_type_symbol
_atom_site_fract_x
_atom_site_fract_y
_atom_site_fract_z
_atom_site_U_iso_or_equiv
_atom_site_adp_type
_atom_site_occupancy
_atom_site_site_symmetry_order
_atom_site_calc_flag
_atom_site_refinement_flags_posn
O001 O 0.0361(3) 0.29606(16) 0.42291(15) 0.0629(7) Uiso 1 1 d .
N002 N -0.0212(4) 0.16570(19) 0.28473(18) 0.0569(7) Uiso 1 1 d .
N003 N 0.2708(4) 0.2364(2) 0.34998(17) 0.0565(8) Uani 1 1 d .
N004 N 0.1956(4) 0.2097(2) 0.51376(18) 0.0638(8) Uani 1 1 d .
H004 H 0.1473 0.1829 0.4602 0.077 Uiso 1 1 calc R
N005 N -0.0925(4) 0.1339(2) 0.41856(19) 0.0627(8) Uani 1 1 d .
C006 C 0.3448(4) 0.2746(2) 0.5477(2) 0.0522(9) Uani 1 1 d .
C007 C 0.3060(4) 0.2237(2) 0.2696(2) 0.0555(9) Uani 1 1 d .
C008 C 0.4169(4) 0.2882(2) 0.4151(2) 0.0509(8) Uani 1 1 d .
C009 C 0.4447(4) 0.3087(2) 0.5017(2) 0.0510(8) Uani 1 1 d .
C00A C 0.1739(5) 0.1814(3) 0.1965(2) 0.0558(9) Uani 1 1 d .
C00B C 0.0075(5) 0.1475(3) 0.2033(2) 0.0556(9) Uani 1 1 d .
C00C C -0.2240(4) 0.1104(2) 0.3508(2) 0.0550(9) Uani 1 1 d .
C00D C 0.6074(4) 0.3752(2) 0.5563(2) 0.0537(9) Uani 1 1 d .
C00E C -0.0964(4) 0.1267(2) 0.6291(2) 0.0552(9) Uani 1 1 d .
C00F C -0.1847(4) 0.1209(2) 0.2795(2) 0.0535(9) Uani 1 1 d .
C00G C 0.1326(5) 0.1927(3) 0.5755(2) 0.0559(9) Uani 1 1 d .
C00H C 0.2562(5) 0.2450(3) 0.6517(2) 0.0627(10) Uani 1 1 d .
H00H H 0.2517 0.2453 0.7046 0.075 Uiso 1 1 calc R
C00I C -0.1526(5) 0.1154(2) 0.4804(2) 0.0568(9) Uani 1 1 d .
C00J C 0.2070(5) 0.1795(3) 0.1142(2) 0.0607(9) Uani 1 1 d .
C00K C -0.0376(5) 0.1422(2) 0.5595(2) 0.0542(9) Uani 1 1 d .
C00L C 0.4789(5) 0.2689(3) 0.2858(2) 0.0634(10) Uani 1 1 d .
H00L H 0.5386 0.2720 0.2445 0.076 Uiso 1 1 calc R
C00M C -0.2046(5) 0.0971(3) 0.7618(2) 0.0624(10) Uani 1 1 d .
C00N C 0.3828(5) 0.2949(3) 0.6356(2) 0.0610(10) Uani 1 1 d .
H00N H 0.4790 0.3359 0.6757 0.073 Uiso 1 1 calc R
C00O C -0.2631(5) 0.0768(3) 0.1920(2) 0.0616(9) Uani 1 1 d .
H00O H -0.3756 0.0423 0.1689 0.074 Uiso 1 1 calc R
N00P N -0.3017(5) 0.0638(3) 0.8828(3) 0.0975(12) Uani 1 1 d .
C00Q C 0.5457(5) 0.3074(3) 0.3712(2) 0.0610(10) Uani 1 1 d .
H00Q H 0.6581 0.3412 0.3973 0.073 Uiso 1 1 calc R
C00R C -0.3328(5) 0.0736(3) 0.4466(3) 0.0675(11) Uani 1 1 d .
H00R H -0.4069 0.0519 0.4738 0.081 Uiso 1 1 calc R
C00S C 0.0068(5) 0.0863(3) 0.6733(3) 0.0678(10) Uani 1 1 d .
H00S H 0.1145 0.0687 0.6582 0.081 Uiso 1 1 calc R
C00T C -0.3770(5) 0.0710(3) 0.3680(3) 0.0679(11) Uani 1 1 d .
H00T H -0.4871 0.0478 0.3317 0.082 Uiso 1 1 calc R
C00U C -0.1447(5) 0.0933(3) 0.1458(2) 0.0633(10) Uani 1 1 d .
H00U H -0.1640 0.0718 0.0866 0.076 Uiso 1 1 calc R
C00V C 0.3589(5) 0.1484(3) 0.0835(2) 0.0757(12) Uani 1 1 d .
H00V H 0.4367 0.1241 0.1125 0.091 Uiso 1 1 calc R
C00W C 0.0913(5) 0.2127(3) 0.0688(3) 0.0736(11) Uani 1 1 d .
H00W H -0.0130 0.2319 0.0874 0.088 Uiso 1 1 calc R
C00X C -0.0463(5) 0.0720(3) 0.7385(3) 0.0710(11) Uani 1 1 d .
H00X H 0.0254 0.0450 0.7671 0.085 Uiso 1 1 calc R
C00Y C -0.2576(5) 0.1510(3) 0.6534(3) 0.0749(12) Uani 1 1 d .
H00Y H -0.3302 0.1772 0.6243 0.090 Uiso 1 1 calc R
C00Z C 0.2840(5) 0.1899(3) -0.0314(2) 0.0764(12) Uani 1 1 d .
C010 C -0.2591(5) 0.0789(3) 0.8296(3) 0.0719(11) Uani 1 1 d .
C011 C 0.9062(5) 0.5044(3) 0.6567(3) 0.0785(12) Uani 1 1 d .
C012 C 0.0874(5) 0.2393(3) 0.3576(3) 0.0714(11) Uiso 1 1 d .
C013 C 0.3958(5) 0.1528(3) 0.0114(3) 0.0789(12) Uani 1 1 d .
H013 H 0.4971 0.1306 -0.0089 0.095 Uiso 1 1 calc R
C014 C -0.3125(5) 0.1374(3) 0.7188(3) 0.0781(12) Uani 1 1 d .
H014 H -0.4200 0.1549 0.7342 0.094 Uiso 1 1 calc R
C015 C 0.1281(6) 0.2177(3) -0.0028(3) 0.0833(13) Uani 1 1 d .
H015 H 0.0484 0.2399 -0.0330 0.100 Uiso 1 1 calc R
C016 C 0.7698(6) 0.3509(3) 0.5619(4) 0.1028(17) Uani 1 1 d .
H016 H 0.7841 0.2882 0.5304 0.123 Uiso 1 1 calc R
N017 N 0.3617(6) 0.2061(4) -0.1637(3) 0.135(2) Uani 1 1 d .
C018 C 0.9157(6) 0.4139(4) 0.6116(4) 0.1120(19) Uani 1 1 d .
H018 H 1.0254 0.3924 0.6138 0.134 Uiso 1 1 calc R
C019 C 0.3270(6) 0.1981(4) -0.1053(3) 0.0962(15) Uani 1 1 d .
C01A C 1.0567(7) 0.5729(4) 0.7086(4) 0.1046(16) Uani 1 1 d .
N01B N 1.1729(7) 0.6289(4) 0.7505(4) 0.153(2) Uani 1 1 d .
C01C C 0.5942(7) 0.4676(4) 0.6077(5) 0.157(3) Uani 1 1 d .
H01C H 0.4829 0.4876 0.6077 0.188 Uiso 1 1 calc R
C01D C 0.7378(8) 0.5310(4) 0.6585(5) 0.179(4) Uani 1 1 d .
H01D H 0.7234 0.5924 0.6946 0.215 Uiso 1 1 calc R

loop_
_atom_site_aniso_label
_atom_site_aniso_U_11
_atom_site_aniso_U_22
_atom_site_aniso_U_33
_atom_site_aniso_U_23
_atom_site_aniso_U_13
_atom_site_aniso_U_12
N003 0.0544(17) 0.0731(19) 0.0490(17) 0.0300(15) 0.0226(14) 0.0017(14)
N004 0.070(2) 0.083(2) 0.0479(17) 0.0403(16) 0.0102(15) -0.0088(17)
N005 0.0596(18) 0.083(2) 0.0591(19) 0.0452(17) 0.0130(16) -0.0017(16)
C006 0.052(2) 0.066(2) 0.054(2) 0.0373(18) 0.0203(17) 0.0114(17)
C007 0.056(2) 0.068(2) 0.059(2) 0.0383(18) 0.0250(19) 0.0131(18)
C008 0.0495(19) 0.062(2) 0.057(2) 0.0368(18) 0.0209(17) 0.0070(16)
C009 0.0461(18) 0.060(2) 0.057(2) 0.0341(17) 0.0146(16) 0.0078(16)
C00A 0.057(2) 0.069(2) 0.053(2) 0.0346(18) 0.0192(18) 0.0141(18)
C00B 0.061(2) 0.071(2) 0.0435(19) 0.0312(18) 0.0179(18) 0.0080(18)
C00C 0.052(2) 0.064(2) 0.056(2) 0.0318(18) 0.0153(18) 0.0092(17)
C00D 0.051(2) 0.056(2) 0.066(2) 0.0371(18) 0.0174(17) 0.0089(17)
C00E 0.055(2) 0.060(2) 0.069(2) 0.0409(19) 0.0242(18) 0.0146(17)
C00F 0.0428(18) 0.066(2) 0.059(2) 0.0331(18) 0.0129(17) 0.0071(16)
C00G 0.061(2) 0.067(2) 0.058(2) 0.0419(19) 0.0209(19) 0.0138(18)
C00H 0.062(2) 0.087(3) 0.056(2) 0.044(2) 0.0237(19) 0.013(2)
C00I 0.059(2) 0.064(2) 0.066(2) 0.0425(19) 0.0216(19) 0.0089(17)
C00J 0.065(2) 0.074(2) 0.054(2) 0.0353(19) 0.0219(19) 0.0111(19)
C00K 0.058(2) 0.063(2) 0.060(2) 0.0397(18) 0.0241(18) 0.0116(17)
C00L 0.053(2) 0.092(3) 0.066(3) 0.053(2) 0.0192(19) 0.0074(19)
C00M 0.065(2) 0.070(2) 0.067(2) 0.038(2) 0.028(2) 0.0078(19)
C00N 0.058(2) 0.080(3) 0.054(2) 0.0369(19) 0.0164(18) 0.0084(19)
C00O 0.054(2) 0.075(2) 0.062(2) 0.038(2) 0.0088(19) 0.0107(18)
N00P 0.098(3) 0.134(3) 0.099(3) 0.078(3) 0.048(2) 0.017(2)
C00Q 0.049(2) 0.084(3) 0.068(3) 0.048(2) 0.0203(18) 0.0070(18)
C00R 0.059(2) 0.087(3) 0.077(3) 0.051(2) 0.029(2) 0.002(2)
C00S 0.069(2) 0.080(3) 0.082(3) 0.052(2) 0.037(2) 0.022(2)
C00T 0.051(2) 0.088(3) 0.078(3) 0.049(2) 0.015(2) -0.0061(19)
C00U 0.061(2) 0.082(3) 0.054(2) 0.037(2) 0.0079(19) 0.007(2)
C00V 0.077(3) 0.110(3) 0.070(3) 0.057(2) 0.036(2) 0.037(2)
C00W 0.061(2) 0.109(3) 0.073(3) 0.056(2) 0.024(2) 0.026(2)
C00X 0.084(3) 0.080(3) 0.082(3) 0.057(2) 0.039(2) 0.028(2)
C00Y 0.074(3) 0.098(3) 0.086(3) 0.061(2) 0.037(2) 0.036(2)
C00Z 0.075(3) 0.114(3) 0.055(2) 0.050(2) 0.020(2) 0.007(2)
C010 0.067(2) 0.094(3) 0.070(3) 0.046(2) 0.029(2) 0.008(2)
C011 0.056(2) 0.069(3) 0.111(3) 0.044(3) 0.011(2) -0.009(2)
C013 0.071(3) 0.118(3) 0.070(3) 0.054(3) 0.032(2) 0.029(2)
C014 0.070(3) 0.102(3) 0.091(3) 0.059(3) 0.042(2) 0.027(2)
C015 0.075(3) 0.132(4) 0.074(3) 0.070(3) 0.025(2) 0.025(3)
C016 0.063(3) 0.062(3) 0.151(5) 0.022(3) -0.002(3) 0.008(2)
N017 0.100(3) 0.262(6) 0.109(3) 0.134(4) 0.043(3) 0.039(3)
C018 0.055(3) 0.087(4) 0.161(5) 0.029(3) -0.003(3) 0.014(3)
C019 0.087(3) 0.150(4) 0.077(3) 0.072(3) 0.022(3) 0.014(3)
C01A 0.079(3) 0.102(4) 0.130(5) 0.058(3) 0.001(3) -0.017(3)
N01B 0.106(4) 0.142(5) 0.180(5) 0.062(4) -0.010(4) -0.056(3)
C01C 0.076(3) 0.071(3) 0.264(8) 0.040(4) -0.040(4) 0.014(3)
C01D 0.105(5) 0.060(3) 0.291(9) 0.030(4) -0.054(5) 0.003(3)

loop_
_atom_type_symbol
_atom_type_description
_atom_type_scat_dispersion_real
_atom_type_scat_dispersion_imag
_atom_type_scat_source
C C 0.0033 0.0016 'International Tables Vol C Tables 4.2.6.8 and 6.1.1.4'
H H 0.0000 0.0000 'International Tables Vol C Tables 4.2.6.8 and 6.1.1.4'
N N 0.0061 0.0033 'International Tables Vol C Tables 4.2.6.8 and 6.1.1.4'
O O 0.0106 0.0060 'International Tables Vol C Tables 4.2.6.8 and 6.1.1.4'

loop_
_geom_angle_atom_site_label_1
_geom_angle_atom_site_label_2
_geom_angle_atom_site_label_3
_geom_angle
C00B N002 C012 120.1(3)
C00F N002 C00B 110.1(3)
C00F N002 C012 127.8(3)
C007 N003 C012 115.1(3)
C008 N003 C007 110.7(3)
C008 N003 C012 126.1(3)
C006 N004 H004 124.3
C00G N004 H004 124.3
C00G N004 C006 111.5(3)
C00C N005 C00I 110.1(3)
N004 C006 C009 126.4(3)
N004 C006 C00N 105.2(3)
C00N C006 C009 128.3(3)
C00A C007 N003 120.6(3)
C00A C007 C00L 133.3(3)
C00L C007 N003 105.8(3)
N003 C008 C00Q 104.3(3)
C009 C008 N003 129.4(3)
C009 C008 C00Q 125.9(3)
C006 C009 C00D 113.5(3)
C008 C009 C006 130.6(3)
C008 C009 C00D 115.9(3)
C007 C00A C00B 119.1(3)
C007 C00A C00J 119.7(3)
C00B C00A C00J 121.1(3)
N002 C00B C00A 117.5(3)
N002 C00B C00U 107.0(3)
C00U C00B C00A 135.4(3)
N005 C00C C00F 118.1(3)
N005 C00C C00T 107.5(3)
C00F C00C C00T 134.1(3)
C016 C00D C009 124.6(3)
C016 C00D C01C 115.5(4)
C01C C00D C009 119.9(3)
C00S C00E C00K 121.1(3)
C00S C00E C00Y 117.1(3)
C00Y C00E C00K 121.8(3)
N002 C00F C00C 119.6(3)
N002 C00F C00O 106.0(3)
C00C C00F C00O 132.7(3)
N004 C00G C00H 105.8(3)
N004 C00G C00K 121.9(3)
C00H C00G C00K 131.7(3)
C00G C00H H00H 125.7
C00N C00H C00G 108.6(3)
C00N C00H H00H 125.7
N005 C00I C00K 118.7(3)
N005 C00I C00R 106.7(3)
C00K C00I C00R 134.5(3)
C00V C00J C00A 120.8(3)
C00W C00J C00A 120.6(3)
C00W C00J C00V 118.5(3)
C00G C00K C00E 118.9(3)
C00I C00K C00E 121.1(3)
C00I C00K C00G 119.8(3)
C007 C00L H00L 125.3
C00Q C00L C007 109.4(3)
C00Q C00L H00L 125.3
C00X C00M C010 119.0(4)
C00X C00M C014 119.9(3)
C014 C00M C010 121.1(3)
C006 C00N H00N 125.6
C00H C00N C006 108.8(3)
C00H C00N H00N 125.6
C00F C00O H00O 125.7
C00U C00O C00F 108.7(3)
C00U C00O H00O 125.7
C008 C00Q H00Q 125.1
C00L C00Q C008 109.8(3)
C00L C00Q H00Q 125.1
C00I C00R H00R 126.0
C00T C00R C00I 108.0(3)
C00T C00R H00R 126.0
C00E C00S H00S 119.2
C00X C00S C00E 121.6(3)
C00X C00S H00S 119.2
C00C C00T H00T 126.2
C00R C00T C00C 107.6(3)
C00R C00T H00T 126.2
C00B C00U C00O 108.1(3)
C00B C00U H00U 125.9
C00O C00U H00U 125.9
C00J C00V H00V 119.5
C013 C00V C00J 121.0(4)
C013 C00V H00V 119.5
C00J C00W H00W 119.7
C015 C00W C00J 120.7(4)
C015 C00W H00W 119.7
C00M C00X H00X 119.8
C00S C00X C00M 120.3(4)
C00S C00X H00X 119.8
C00E C00Y H00Y 118.9
C014 C00Y C00E 122.1(4)
C014 C00Y H00Y 118.9
C013 C00Z C015 118.9(3)
C013 C00Z C019 120.1(4)
C015 C00Z C019 121.0(4)
N00P C010 C00M 179.5(5)
C018 C011 C01A 123.7(4)
C018 C011 C01D 116.7(4)
C01D C011 C01A 119.4(5)
O001 C012 N002 125.9(3)
O001 C012 N003 123.7(4)
N002 C012 N003 110.2(3)
C00V C013 C00Z 120.2(4)
C00V C013 H013 119.9
C00Z C013 H013 119.9
C00M C014 H014 120.5
C00Y C014 C00M 119.0(3)
C00Y C014 H014 120.5
C00W C015 C00Z 120.6(4)
C00W C015 H015 119.7
C00Z C015 H015 119.7
C00D C016 H016 118.5
C00D C016 C018 123.0(4)
C018 C016 H016 118.5
C011 C018 C016 122.0(4)
C011 C018 H018 119.0
C016 C018 H018 119.0
N017 C019 C00Z 179.0(6)
N01B C01A C011 178.1(6)
C00D C01C H01C 118.9
C01D C01C C00D 122.2(5)
C01D C01C H01C 118.9
C011 C01D H01D 119.9
C01C C01D C011 120.1(5)
C01C C01D H01D 119.9

loop_
_geom_bond_atom_site_label_1
_geom_bond_atom_site_label_2
_geom_bond_distance
O001 C012 1.254(4)
N002 C00B 1.387(4)
N002 C00F 1.378(4)
N002 C012 1.412(5)
N003 C007 1.406(4)
N003 C008 1.400(4)
N003 C012 1.440(5)
N004 H004 0.8600
N004 C006 1.366(4)
N004 C00G 1.364(4)
N005 C00C 1.341(4)
N005 C00I 1.369(4)
C006 C009 1.426(4)
C006 C00N 1.414(5)
C007 C00A 1.391(5)
C007 C00L 1.403(5)
C008 C009 1.390(5)
C008 C00Q 1.434(4)
C009 C00D 1.492(5)
C00A C00B 1.399(5)
C00A C00J 1.491(4)
C00B C00U 1.386(5)
C00C C00F 1.401(4)
C00C C00T 1.429(5)
C00D C016 1.331(5)
C00D C01C 1.370(6)
C00E C00K 1.468(4)
C00E C00S 1.391(5)
C00E C00Y 1.394(5)
C00F C00O 1.405(5)
C00G C00H 1.404(5)
C00G C00K 1.418(5)
C00H H00H 0.9300
C00H C00N 1.353(5)
C00I C00K 1.407(5)
C00I C00R 1.424(5)
C00J C00V 1.389(5)
C00J C00W 1.378(5)
C00L H00L 0.9300
C00L C00Q 1.355(5)
C00M C00X 1.370(5)
C00M C010 1.447(5)
C00M C014 1.396(5)
C00N H00N 0.9300
C00O H00O 0.9300
C00O C00U 1.387(5)
N00P C010 1.141(4)
C00Q H00Q 0.9300
C00R H00R 0.9300
C00R C00T 1.351(5)
C00S H00S 0.9300
C00S C00X 1.367(5)
C00T H00T 0.9300
C00U H00U 0.9300
C00V H00V 0.9300
C00V C013 1.364(5)
C00W H00W 0.9300
C00W C015 1.359(5)
C00X H00X 0.9300
C00Y H00Y 0.9300
C00Y C014 1.369(5)
C00Z C013 1.374(6)
C00Z C015 1.393(5)
C00Z C019 1.438(6)
C011 C018 1.319(6)
C011 C01A 1.430(6)
C011 C01D 1.387(7)
C013 H013 0.9300
C014 H014 0.9300
C015 H015 0.9300
C016 H016 0.9300
C016 C018 1.362(6)
N017 C019 1.149(5)
C018 H018 0.9300
C01A N01B 1.133(6)
C01C H01C 0.9300
C01C C01D 1.357(7)
C01D H01D 0.9300

loop_
_geom_torsion_atom_site_label_1
_geom_torsion_atom_site_label_2
_geom_torsion_atom_site_label_3
_geom_torsion_atom_site_label_4
_geom_torsion
N002 C00B C00U C00O -1.4(4)
N002 C00F C00O C00U 1.6(4)
N003 C007 C00A C00B -3.0(5)
N003 C007 C00A C00J 172.3(3)
N003 C007 C00L C00Q -0.2(4)
N003 C008 C009 C006 8.5(6)
N003 C008 C009 C00D -173.4(3)
N003 C008 C00Q C00L -0.2(4)
N004 C006 C009 C008 1.7(6)
N004 C006 C009 C00D -176.6(3)
N004 C006 C00N C00H -1.6(4)
N004 C00G C00H C00N 3.1(4)
N004 C00G C00K C00E 180.0(3)
N004 C00G C00K C00I -5.6(5)
N005 C00C C00F N002 -8.2(5)
N005 C00C C00F C00O 155.0(4)
N005 C00C C00T C00R 1.0(4)
N005 C00I C00K C00E 178.2(3)
N005 C00I C00K C00G 4.0(5)
N005 C00I C00R C00T -2.0(4)
C006 N004 C00G C00H -4.2(4)
C006 N004 C00G C00K 167.9(3)
C006 C009 C00D C016 98.4(5)
C006 C009 C00D C01C -79.1(5)
C007 N003 C008 C009 -173.2(3)
C007 N003 C008 C00Q 0.1(3)
C007 N003 C012 O001 -138.8(4)
C007 N003 C012 N002 45.5(4)
C007 C00A C00B N002 5.5(5)
C007 C00A C00B C00U -170.8(4)
C007 C00A C00J C00V 50.0(5)
C007 C00A C00J C00W -126.9(4)
C007 C00L C00Q C008 0.3(4)
C008 N003 C007 C00A -174.3(3)
C008 N003 C007 C00L 0.1(4)
C008 N003 C012 O001 6.7(6)
C008 N003 C012 N002 -169.1(3)
C008 C009 C00D C016 -80.1(5)
C008 C009 C00D C01C 102.4(5)
C009 C006 C00N C00H -177.9(3)
C009 C008 C00Q C00L 173.4(3)
C009 C00D C016 C018 179.1(4)
C009 C00D C01C C01D -179.9(6)
C00A C007 C00L C00Q 173.1(4)
C00A C00B C00U C00O 175.2(4)
C00A C00J C00V C013 -175.3(4)
C00A C00J C00W C015 175.0(4)
C00B N002 C00F C00C 164.7(3)
C00B N002 C00F C00O -2.5(4)
C00B N002 C012 O001 139.3(4)
C00B N002 C012 N003 -45.1(4)
C00B C00A C00J C00V -134.7(4)
C00B C00A C00J C00W 48.3(5)
C00C N005 C00I C00K -175.1(3)
C00C N005 C00I C00R 2.6(4)
C00C C00F C00O C00U -163.2(4)
C00D C016 C018 C011 -1.4(9)
C00D C01C C01D C011 3.1(12)
C00E C00S C00X C00M 0.2(6)
C00E C00Y C014 C00M -0.7(6)
C00F N002 C00B C00A -174.8(3)
C00F N002 C00B C00U 2.5(4)
C00F N002 C012 O001 -23.1(6)
C00F N002 C012 N003 152.6(3)
C00F C00C C00T C00R 175.1(4)
C00F C00O C00U C00B -0.1(4)
C00G N004 C006 C009 -179.9(3)
C00G N004 C006 C00N 3.7(4)
C00G C00H C00N C006 -0.9(4)
C00H C00G C00K C00E -10.2(6)
C00H C00G C00K C00I 164.2(4)
C00I N005 C00C C00F -177.5(3)
C00I N005 C00C C00T -2.2(4)
C00I C00R C00T C00C 0.6(4)
C00J C00A C00B N002 -169.7(3)
C00J C00A C00B C00U 14.0(6)
C00J C00V C013 C00Z 1.2(7)
C00J C00W C015 C00Z -0.4(7)
C00K C00E C00S C00X 179.7(3)
C00K C00E C00Y C014 -179.4(4)
C00K C00G C00H C00N -167.9(4)
C00K C00I C00R C00T 175.2(4)
C00L C007 C00A C00B -175.5(4)
C00L C007 C00A C00J -0.2(6)
C00N C006 C009 C008 177.2(3)
C00N C006 C009 C00D -1.0(5)
C00Q C008 C009 C006 -163.5(3)
C00Q C008 C009 C00D 14.7(5)
C00R C00I C00K C00E 1.3(6)
C00R C00I C00K C00G -173.0(4)
C00S C00E C00K C00G -53.0(5)
C00S C00E C00K C00I 132.6(4)
C00S C00E C00Y C014 1.0(6)
C00T C00C C00F N002 178.2(4)
C00T C00C C00F C00O -18.7(7)
C00V C00J C00W C015 -2.1(6)
C00W C00J C00V C013 1.7(6)
C00X C00M C014 C00Y 0.1(6)
C00Y C00E C00K C00G 127.3(4)
C00Y C00E C00K C00I -47.0(5)
C00Y C00E C00S C00X -0.7(6)
C010 C00M C00X C00S 178.5(4)
C010 C00M C014 C00Y -178.2(4)
C012 N002 C00B C00A 20.0(5)
C012 N002 C00B C00U -162.7(3)
C012 N002 C00F C00C -31.5(5)
C012 N002 C00F C00O 161.3(3)
C012 N003 C007 C00A -23.7(4)
C012 N003 C007 C00L 150.7(3)
C012 N003 C008 C009 40.2(5)
C012 N003 C008 C00Q -146.6(3)
C013 C00Z C015 C00W 3.3(7)
C014 C00M C00X C00S 0.1(6)
C015 C00Z C013 C00V -3.6(7)
C016 C00D C01C C01D 2.3(10)
C018 C011 C01D C01C -7.4(11)
C019 C00Z C013 C00V 177.4(4)
C019 C00Z C015 C00W -177.8(4)
C01A C011 C018 C016 -179.0(5)
C01A C011 C01D C01C 177.9(6)
C01C C00D C016 C018 -3.2(8)
C01D C011 C018 C016 6.7(9)

loop_
_smtbx_masks_void_nr
_smtbx_masks_void_average_x
_smtbx_masks_void_average_y
_smtbx_masks_void_average_z
_smtbx_masks_void_volume
_smtbx_masks_void_count_electrons
1 -0.140 0.500 1.000 441.3 101.1
2 0.000 0.500 0.500 33.4 0.0
